data_7035988
loop_
_publ_author_name
'M\"oller, Tobias'
'Wonneberger, Peter'
'S\'arosi, Menyh\'art B'
'Coburger, Peter'
'Hey-Hawkins, Evamarie'

_publ_section_title
;
 P-chiral 1-phosphanorbornenes: from asymmetric phospha-Diels-Alder
 reactions towards ligand design and functionalisation.
;
_journal_issue 5
_journal_name_full 'Dalton transactions (Cambridge, England : 2003)'
_journal_page_first 1904
_journal_page_last 1917
_journal_paper_doi 10.1039/c5dt02564h
_journal_volume 45
_journal_year 2016
_chemical_absolute_configuration rmad
_chemical_formula_sum 'C16 H21 O2 P S'
_chemical_formula_weight 308.36
_chemical_name_systematic
;
 ?
;
_space_group_IT_number 4
_symmetry_cell_setting monoclinic
_symmetry_space_group_name_Hall 'P 2yb'
_symmetry_space_group_name_H-M 'P 1 21 1'
_atom_sites_solution_hydrogens geom
_atom_sites_solution_primary direct
_atom_sites_solution_secondary difmap
_audit_conform_dict_location ftp://ftp.iucr.org/pub/cif_core.dic
_audit_conform_dict_name cif_core.dic
_audit_conform_dict_version 2.4
_audit_creation_date 2014-01-25T14:14:52-00:00
_audit_creation_method 'WinGX routine CIF_UPDATE'
_audit_update_record
;
2014-03-03 deposited with the CCDC.
2015-07-30 downloaded from the CCDC.
;
_cell_angle_alpha 90.000
_cell_angle_beta 92.054
_cell_angle_gamma 90.000
_cell_formula_units_Z 2
_cell_length_a 8.196(5)
_cell_length_b 8.334(5)
_cell_length_c 11.144(5)
_cell_measurement_reflns_used 7521
_cell_measurement_temperature 130(2)
_cell_measurement_theta_max 34.337
_cell_measurement_theta_min 1.818
_cell_volume 760.7(7)
_computing_cell_refinement
;
        CrysAlisPro, Agilent Technologies,
        Version 1.171.36.28 (release 01-02-2013 CrysAlis171 .NET)
        (compiled Feb  1 2013,16:14:44)
;
_computing_data_collection
;
        CrysAlisPro, Agilent Technologies,
        Version 1.171.36.28 (release 01-02-2013 CrysAlis171 .NET)
        (compiled Feb  1 2013,16:14:44)
;
_computing_data_reduction
;
        CrysAlisPro, Agilent Technologies,
        Version 1.171.36.28 (release 01-02-2013 CrysAlis171 .NET)
        (compiled Feb  1 2013,16:14:44)
;
_computing_molecular_graphics 'ORTEP3 for Windows (L. J. Farrugia, 1997)'
_computing_publication_material 'WINGX  (L.J. Farrugia,1999)'
_computing_structure_refinement 'SHELXL-97 (Sheldrick, 2008)'
_computing_structure_solution 'SIR92 (Giacovazzo 1993)'
_diffrn_ambient_temperature 130(2)
_diffrn_detector_area_resol_mean 16.356
_diffrn_measured_fraction_theta_full 1
_diffrn_measured_fraction_theta_max 1
_diffrn_measurement_device_type 'Xcalibur, Sapphire3, Gemini'
_diffrn_measurement_method '\w scans'
_diffrn_orient_matrix_UB_11 -0.0339429
_diffrn_orient_matrix_UB_12 -0.0406898
_diffrn_orient_matrix_UB_13 0.0491324
_diffrn_orient_matrix_UB_21 -0.0722437
_diffrn_orient_matrix_UB_22 -0.0148934
_diffrn_orient_matrix_UB_23 -0.0351464
_diffrn_orient_matrix_UB_31 0.0335503
_diffrn_orient_matrix_UB_32 -0.0732657
_diffrn_orient_matrix_UB_33 -0.02018
_diffrn_radiation_monochromator graphite
_diffrn_radiation_type MoK\a
_diffrn_radiation_wavelength 0.71073
_diffrn_reflns_av_R_equivalents 0.0279
_diffrn_reflns_av_unetI/netI 0.0322
_diffrn_reflns_limit_h_max 11
_diffrn_reflns_limit_h_min -11
_diffrn_reflns_limit_k_max 11
_diffrn_reflns_limit_k_min -11
_diffrn_reflns_limit_l_max 15
_diffrn_reflns_limit_l_min -15
_diffrn_reflns_number 13043
_diffrn_reflns_theta_full 30.5
_diffrn_reflns_theta_max 30.5
_diffrn_reflns_theta_min 1.83
_exptl_absorpt_coefficient_mu 0.317
_exptl_absorpt_correction_T_max 1
_exptl_absorpt_correction_T_min 0.99464
_exptl_absorpt_correction_type multi-scan
_exptl_absorpt_process_details
;
        CrysAlisPro, Agilent Technologies,
        Version 1.171.36.28 (release 01-02-2013 CrysAlis171 .NET)
        (compiled Feb  1 2013,16:14:44)
        Empirical absorption correction using spherical harmonics,
 implemented in SCALE3 ABSPACK scaling algorithm.
;
_exptl_crystal_colour 'clear colourless'
_exptl_crystal_density_diffrn 1.346
_exptl_crystal_density_method 'not measured'
_exptl_crystal_description prism
_exptl_crystal_F_000 328
_exptl_crystal_size_max 0.2
_exptl_crystal_size_mid 0.15
_exptl_crystal_size_min 0.1
_refine_diff_density_max 0.282
_refine_diff_density_min -0.154
_refine_diff_density_rms 0.04
_refine_ls_abs_structure_details 'Flack H D (1983), Acta Cryst. A39, 876-881'
_refine_ls_abs_structure_Flack -0.05(5)
_refine_ls_extinction_method none
_refine_ls_goodness_of_fit_ref 1.041
_refine_ls_hydrogen_treatment refall
_refine_ls_matrix_type full
_refine_ls_number_parameters 265
_refine_ls_number_reflns 4636
_refine_ls_number_restraints 1
_refine_ls_restrained_S_all 1.041
_refine_ls_R_factor_all 0.0307
_refine_ls_R_factor_gt 0.0273
_refine_ls_shift/su_max 0
_refine_ls_shift/su_mean 0
_refine_ls_structure_factor_coef Fsqd
_refine_ls_weighting_details 'calc w=1/[\s^2^(Fo^2^)+(0.0339P)^2^+0.0467P] where P=(Fo^2^+2Fc^2^)/3'
_refine_ls_weighting_scheme calc
_refine_ls_wR_factor_gt 0.0624
_refine_ls_wR_factor_ref 0.064
_reflns_number_gt 4363
_reflns_number_total 4636
_reflns_threshold_expression >2\s(I)
_cod_data_source_file c5dt02564h2.cif
_cod_data_source_block x1798
_cod_depositor_comments 'Adding full bibliography for 7035986--7035994.cif.'
_cod_database_code 7035988

loop_
_symmetry_equiv_pos_as_xyz
'x, y, z'
'-x, y+1/2, -z'

loop_
_atom_site_label
_atom_site_type_symbol
_atom_site_fract_x
_atom_site_fract_y
_atom_site_fract_z
_atom_site_U_iso_or_equiv
_atom_site_adp_type
_atom_site_occupancy
_atom_site_symmetry_multiplicity
_atom_site_calc_flag
S1 S 0.12372(4) 0.79184(4) 0.38957(4) 0.02589(8) Uani 1 1 d
P1 P 0.20187(4) 0.57774(4) 0.35525(3) 0.01485(7) Uani 1 1 d
O2 O -0.07857(13) 0.41759(13) 0.07013(9) 0.0231(2) Uani 1 1 d
O1 O 0.04445(14) 0.12626(12) 0.12150(10) 0.0241(2) Uani 1 1 d
C1 C 0.06959(15) 0.43826(15) 0.26766(11) 0.0151(2) Uani 1 1 d
C2 C 0.15511(15) 0.27245(14) 0.29126(11) 0.0156(2) Uani 1 1 d
C3 C 0.31269(15) 0.30451(15) 0.37381(11) 0.0159(2) Uani 1 1 d
C4 C 0.43814(15) 0.39763(15) 0.30220(11) 0.0156(2) Uani 1 1 d
C5 C 0.39439(14) 0.55199(14) 0.28248(11) 0.0143(2) Uani 1 1 d
C6 C 0.25221(16) 0.42707(17) 0.46625(11) 0.0184(2) Uani 1 1 d
C7 C 0.19401(17) 0.17409(16) 0.18169(12) 0.0196(3) Uani 1 1 d
C8 C 0.04621(17) 0.49825(16) 0.13933(12) 0.0182(2) Uani 1 1 d
C9 C 0.37921(19) 0.15310(17) 0.43386(14) 0.0240(3) Uani 1 1 d
C10 C 0.58655(17) 0.31634(17) 0.25794(14) 0.0234(3) Uani 1 1 d
C11 C 0.48031(16) 0.67905(14) 0.21728(11) 0.0157(2) Uani 1 1 d
C12 C 0.64498(17) 0.71092(17) 0.24207(13) 0.0202(3) Uani 1 1 d
C13 C 0.72377(19) 0.83599(17) 0.18564(14) 0.0251(3) Uani 1 1 d
C14 C 0.63905(19) 0.92997(18) 0.10171(13) 0.0254(3) Uani 1 1 d
C15 C 0.47636(19) 0.89848(16) 0.07395(13) 0.0235(3) Uani 1 1 d
C16 C 0.39688(17) 0.77542(16) 0.13248(12) 0.0192(2) Uani 1 1 d
H1 H -0.0414(19) 0.438(2) 0.3069(14) 0.017(4) Uiso 1 1 d
H2 H 0.0843(19) 0.210(2) 0.3384(14) 0.015(4) Uiso 1 1 d
H6A H 0.155(2) 0.388(2) 0.5058(16) 0.023(4) Uiso 1 1 d
H6B H 0.340(2) 0.461(2) 0.5238(15) 0.019(4) Uiso 1 1 d
H7A H 0.255(2) 0.081(3) 0.2025(15) 0.024(4) Uiso 1 1 d
H7B H 0.2600(19) 0.234(2) 0.1234(15) 0.017(4) Uiso 1 1 d
H8A H 0.0136(18) 0.6077(19) 0.1403(13) 0.010(3) Uiso 1 1 d
H8B H 0.1478(19) 0.4882(19) 0.1006(14) 0.012(4) Uiso 1 1 d
H9A H 0.294(2) 0.107(2) 0.4729(17) 0.029(5) Uiso 1 1 d
H9B H 0.420(2) 0.071(3) 0.3738(17) 0.035(5) Uiso 1 1 d
H9C H 0.474(2) 0.183(3) 0.4928(19) 0.027(4) Uiso 1 1 d
H10A H 0.660(2) 0.284(3) 0.3252(17) 0.031(5) Uiso 1 1 d
H10B H 0.555(2) 0.219(2) 0.2252(16) 0.026(5) Uiso 1 1 d
H10C H 0.645(2) 0.381(2) 0.2033(17) 0.028(5) Uiso 1 1 d
H12 H 0.701(2) 0.654(2) 0.3010(17) 0.026(5) Uiso 1 1 d
H13 H 0.840(2) 0.851(2) 0.2082(17) 0.029(5) Uiso 1 1 d
H14 H 0.688(2) 1.012(3) 0.0672(18) 0.035(5) Uiso 1 1 d
H15 H 0.4153(19) 0.962(2) 0.0126(15) 0.021(4) Uiso 1 1 d
H16 H 0.293(2) 0.760(2) 0.1187(15) 0.018(4) Uiso 1 1 d
H17 H -0.059(3) 0.321(3) 0.070(2) 0.049(7) Uiso 1 1 d
H18 H 0.068(3) 0.060(3) 0.077(2) 0.040(6) Uiso 1 1 d

loop_
_atom_site_aniso_label
_atom_site_aniso_U_11
_atom_site_aniso_U_22
_atom_site_aniso_U_33
_atom_site_aniso_U_23
_atom_site_aniso_U_13
_atom_site_aniso_U_12
S1 0.02310(16) 0.01835(14) 0.03660(19) -0.00859(14) 0.00632(14) 0.00247(13)
P1 0.01376(14) 0.01477(13) 0.01610(13) -0.00248(11) 0.00152(10) -0.00087(12)
O2 0.0238(5) 0.0214(5) 0.0235(5) 0.0027(4) -0.0101(4) -0.0023(4)
O1 0.0264(5) 0.0212(5) 0.0242(5) -0.0077(4) -0.0087(4) -0.0007(4)
C1 0.0138(5) 0.0156(5) 0.0160(5) 0.0002(4) -0.0002(4) -0.0015(4)
C2 0.0166(5) 0.0152(5) 0.0148(5) 0.0014(4) -0.0019(4) -0.0029(4)
C3 0.0158(5) 0.0163(5) 0.0153(5) 0.0016(4) -0.0031(4) -0.0012(5)
C4 0.0143(5) 0.0163(5) 0.0160(5) -0.0010(4) -0.0025(4) -0.0007(4)
C5 0.0128(5) 0.0148(6) 0.0153(5) -0.0014(4) -0.0005(4) -0.0015(4)
C6 0.0197(6) 0.0217(6) 0.0136(5) -0.0015(5) -0.0008(4) -0.0051(5)
C7 0.0207(7) 0.0172(6) 0.0205(6) -0.0031(5) -0.0036(5) 0.0009(5)
C8 0.0184(6) 0.0178(6) 0.0182(6) 0.0020(5) -0.0034(5) -0.0010(5)
C9 0.0267(7) 0.0203(6) 0.0243(7) 0.0063(5) -0.0078(6) -0.0016(6)
C10 0.0183(6) 0.0202(6) 0.0317(7) -0.0007(5) 0.0022(5) 0.0043(5)
C11 0.0172(6) 0.0132(5) 0.0170(6) -0.0020(4) 0.0032(4) -0.0008(4)
C12 0.0169(6) 0.0215(6) 0.0224(6) 0.0004(5) 0.0015(5) -0.0012(5)
C13 0.0203(7) 0.0243(7) 0.0313(7) -0.0020(5) 0.0074(6) -0.0044(5)
C14 0.0318(8) 0.0184(6) 0.0270(7) 0.0002(5) 0.0144(6) -0.0030(5)
C15 0.0322(7) 0.0188(6) 0.0198(6) 0.0016(5) 0.0053(5) 0.0023(5)
C16 0.0192(6) 0.0176(6) 0.0209(6) 0.0000(5) -0.0001(5) -0.0004(5)

loop_
_atom_type_symbol
_atom_type_description
_atom_type_scat_dispersion_real
_atom_type_scat_dispersion_imag
_atom_type_scat_source
S S 0.1246 0.1234 'International Tables Vol C Tables 4.2.6.8 and 6.1.1.4'
P P 0.1023 0.0942 'International Tables Vol C Tables 4.2.6.8 and 6.1.1.4'
O O 0.0106 0.006 'International Tables Vol C Tables 4.2.6.8 and 6.1.1.4'
C C 0.0033 0.0016 'International Tables Vol C Tables 4.2.6.8 and 6.1.1.4'
H H 0 0 'International Tables Vol C Tables 4.2.6.8 and 6.1.1.4'

loop_
_geom_angle_atom_site_label_1
_geom_angle_atom_site_label_2
_geom_angle_atom_site_label_3
_geom_angle
C6 P1 C5 92.47(6)
C6 P1 C1 92.29(7)
C5 P1 C1 101.14(6)
C6 P1 S1 125.15(6)
C5 P1 S1 119.76(4)
C1 P1 S1 119.49(5)
C8 O2 H17 108.8(16)
C7 O1 H18 105.6(16)
C8 C1 C2 119.22(11)
C8 C1 P1 110.02(9)
C2 C1 P1 102.47(9)
C8 C1 H1 108.7(9)
C2 C1 H1 108.8(10)
P1 C1 H1 107.0(9)
C7 C2 C1 116.60(11)
C7 C2 C3 111.68(11)
C1 C2 C3 107.44(10)
C7 C2 H2 107.3(10)
C1 C2 H2 107.4(10)
C3 C2 H2 105.8(9)
C9 C3 C4 114.34(11)
C9 C3 C6 111.95(11)
C4 C3 C6 104.44(10)
C9 C3 C2 112.86(11)
C4 C3 C2 109.35(10)
C6 C3 C2 102.99(10)
C5 C4 C10 126.40(12)
C5 C4 C3 112.78(11)
C10 C4 C3 120.78(11)
C4 C5 C11 129.35(12)
C4 C5 P1 105.67(9)
C11 C5 P1 124.98(9)
C3 C6 P1 94.25(9)
C3 C6 H6A 111.4(11)
P1 C6 H6A 111.9(11)
C3 C6 H6B 112.3(10)
P1 C6 H6B 113.0(10)
H6A C6 H6B 112.7(14)
O1 C7 C2 109.08(11)
O1 C7 H7A 108.6(11)
C2 C7 H7A 111.8(11)
O1 C7 H7B 108.1(9)
C2 C7 H7B 113.1(10)
H7A C7 H7B 106.0(14)
O2 C8 C1 114.65(11)
O2 C8 H8A 105.2(9)
C1 C8 H8A 109.3(9)
O2 C8 H8B 109.5(9)
C1 C8 H8B 108.3(9)
H8A C8 H8B 109.8(13)
C3 C9 H9A 106.7(12)
C3 C9 H9B 112.8(12)
H9A C9 H9B 107.7(17)
C3 C9 H9C 109.3(12)
H9A C9 H9C 111.5(17)
H9B C9 H9C 108.8(15)
C4 C10 H10A 111.0(11)
C4 C10 H10B 108.0(11)
H10A C10 H10B 102.4(16)
C4 C10 H10C 112.6(11)
H10A C10 H10C 109.7(15)
H10B C10 H10C 112.6(16)
C12 C11 C16 118.08(12)
C12 C11 C5 120.97(11)
C16 C11 C5 120.89(12)
C13 C12 C11 121.08(13)
C13 C12 H12 118.9(12)
C11 C12 H12 119.8(12)
C14 C13 C12 119.97(14)
C14 C13 H13 123.8(11)
C12 C13 H13 116.2(11)
C15 C14 C13 119.94(13)
C15 C14 H14 120.0(13)
C13 C14 H14 120.1(13)
C14 C15 C16 119.95(13)
C14 C15 H15 120.9(10)
C16 C15 H15 119.2(10)
C15 C16 C11 120.95(13)
C15 C16 H16 119.9(11)
C11 C16 H16 119.1(11)

loop_
_geom_bond_atom_site_label_1
_geom_bond_atom_site_label_2
_geom_bond_distance
S1 P1 1.9385(11)
P1 C6 1.8001(15)
P1 C5 1.8125(15)
P1 C1 1.8449(14)
O2 C8 1.4269(17)
O2 H17 0.82(3)
O1 C7 1.4326(18)
O1 H18 0.77(2)
C1 C8 1.5206(18)
C1 C2 1.5674(19)
C1 H1 1.024(16)
C2 C7 1.5141(19)
C2 C3 1.5813(18)
C2 H2 0.953(17)
C3 C9 1.5202(19)
C3 C4 1.5347(18)
C3 C6 1.5449(19)
C4 C5 1.3514(18)
C4 C10 1.4916(19)
C5 C11 1.4771(18)
C6 H6A 0.977(18)
C6 H6B 0.986(17)
C7 H7A 0.95(2)
C7 H7B 0.993(17)
C8 H8A 0.950(15)
C8 H8B 0.955(16)
C9 H9A 0.92(2)
C9 H9B 1.02(2)
C9 H9C 1.029(19)
C10 H10A 0.98(2)
C10 H10B 0.920(19)
C10 H10C 0.956(19)
C11 C12 1.393(2)
C11 C16 1.3998(18)
C12 C13 1.388(2)
C12 H12 0.916(18)
C13 C14 1.387(2)
C13 H13 0.982(19)
C14 C15 1.383(2)
C14 H14 0.89(2)
C15 C16 1.3900(19)
C15 H15 0.988(17)
C16 H16 0.871(17)

loop_
_geom_torsion_atom_site_label_1
_geom_torsion_atom_site_label_2
_geom_torsion_atom_site_label_3
_geom_torsion_atom_site_label_4
_geom_torsion
C6 P1 C1 C8 -159.60(10)
C5 P1 C1 C8 -66.63(10)
S1 P1 C1 C8 67.20(10)
C6 P1 C1 C2 -31.82(9)
C5 P1 C1 C2 61.15(9)
S1 P1 C1 C2 -165.02(6)
C8 C1 C2 C7 -6.05(16)
P1 C1 C2 C7 -127.74(10)
C8 C1 C2 C3 120.14(12)
P1 C1 C2 C3 -1.55(11)
C7 C2 C3 C9 -68.02(14)
C1 C2 C3 C9 162.93(11)
C7 C2 C3 C4 60.45(13)
C1 C2 C3 C4 -68.60(12)
C7 C2 C3 C6 171.07(10)
C1 C2 C3 C6 42.02(12)
C9 C3 C4 C5 -160.33(11)
C6 C3 C4 C5 -37.63(13)
C2 C3 C4 C5 72.03(13)
C9 C3 C4 C10 21.89(16)
C6 C3 C4 C10 144.59(12)
C2 C3 C4 C10 -105.75(13)
C10 C4 C5 C11 -1.9(2)
C3 C4 C5 C11 -179.53(11)
C10 C4 C5 P1 178.61(11)
C3 C4 C5 P1 0.98(12)
C6 P1 C5 C4 29.12(9)
C1 P1 C5 C4 -63.71(10)
S1 P1 C5 C4 162.63(7)
C6 P1 C5 C11 -150.40(11)
C1 P1 C5 C11 116.78(11)
S1 P1 C5 C11 -16.89(12)
C9 C3 C6 P1 176.79(9)
C4 C3 C6 P1 52.55(10)
C2 C3 C6 P1 -61.69(9)
C5 P1 C6 C3 -46.56(8)
C1 P1 C6 C3 54.70(9)
S1 P1 C6 C3 -176.20(5)
C1 C2 C7 O1 -65.56(14)
C3 C2 C7 O1 170.39(10)
C2 C1 C8 O2 73.84(16)
P1 C1 C8 O2 -168.31(9)
C4 C5 C11 C12 -49.96(19)
P1 C5 C11 C12 129.44(12)
C4 C5 C11 C16 132.79(14)
P1 C5 C11 C16 -47.81(16)
C16 C11 C12 C13 0.9(2)
C5 C11 C12 C13 -176.44(12)
C11 C12 C13 C14 -1.0(2)
C12 C13 C14 C15 -0.3(2)
C13 C14 C15 C16 1.7(2)
C14 C15 C16 C11 -1.8(2)
C12 C11 C16 C15 0.53(19)
C5 C11 C16 C15 177.86(12)
